data_7103462
loop_
_publ_author_name
'Das, Dinabandhu'
'Barbour, Leonard J'

_publ_section_title
;
 Concomitant formation of two different solvates of a hexa-host from a
 binary mixture of solvents.
;
_journal_issue 41
_journal_name_full 'Chemical communications (Cambridge, England)'
_journal_page_first 5110
_journal_page_last 5112
_journal_paper_doi 10.1039/b813891e
_journal_year 2008
_chemical_formula_moiety 'C48 H24 N6 O6, C2 H3 N'
_chemical_formula_sum 'C50 H27 N7 O6'
_chemical_formula_weight 821.79
_chemical_name_systematic
;
?
;
_space_group_IT_number 61
_symmetry_cell_setting orthorhombic
_symmetry_space_group_name_Hall '-P 2ac 2ab'
_symmetry_space_group_name_H-M 'P b c a'
_atom_sites_solution_hydrogens geom
_atom_sites_solution_primary direct
_atom_sites_solution_secondary difmap
_audit_creation_method SHELXL-97
_cell_angle_alpha 90.00
_cell_angle_beta 90.00
_cell_angle_gamma 90.00
_cell_formula_units_Z 8
_cell_length_a 26.101(7)
_cell_length_b 11.662(3)
_cell_length_c 27.000(7)
_cell_measurement_reflns_used 1041
_cell_measurement_temperature 100(2)
_cell_measurement_theta_max 18.15
_cell_measurement_theta_min 2.79
_cell_volume 8218(4)
_computing_cell_refinement 'SAINT (Bruker, 2002)'
_computing_data_collection 'SMART (Bruker, 2001)'
_computing_data_reduction SAINT
_computing_molecular_graphics 'X-Seed (Barbour 2001)'
_computing_structure_refinement 'SHELXL-97 (Sheldrick, 1997)'
_computing_structure_solution 'SHELXS-97 (Sheldrick, 1990)'
_diffrn_ambient_temperature 100(2)
_diffrn_measured_fraction_theta_full 1.000
_diffrn_measured_fraction_theta_max 0.999
_diffrn_measurement_device_type 'CCD area detector'
_diffrn_measurement_method 'phi and omega scans'
_diffrn_radiation_monochromator graphite
_diffrn_radiation_source 'fine-focus sealed tube'
_diffrn_radiation_type MoK\a
_diffrn_radiation_wavelength 0.71073
_diffrn_reflns_av_R_equivalents 0.1423
_diffrn_reflns_av_sigmaI/netI 0.1145
_diffrn_reflns_limit_h_max 31
_diffrn_reflns_limit_h_min -21
_diffrn_reflns_limit_k_max 13
_diffrn_reflns_limit_k_min -13
_diffrn_reflns_limit_l_max 32
_diffrn_reflns_limit_l_min -27
_diffrn_reflns_number 33775
_diffrn_reflns_theta_full 25.00
_diffrn_reflns_theta_max 25.03
_diffrn_reflns_theta_min 1.70
_exptl_absorpt_coefficient_mu 0.090
_exptl_absorpt_correction_T_max 0.9955
_exptl_absorpt_correction_T_min 0.9796
_exptl_absorpt_correction_type multi-scan
_exptl_absorpt_process_details SADABS
_exptl_crystal_colour colorless
_exptl_crystal_density_diffrn 1.328
_exptl_crystal_density_method 'not measured'
_exptl_crystal_description 'thin needle'
_exptl_crystal_F_000 3392
_exptl_crystal_size_max 0.23
_exptl_crystal_size_mid 0.11
_exptl_crystal_size_min 0.05
_refine_diff_density_max 0.604
_refine_diff_density_min -0.469
_refine_diff_density_rms 0.064
_refine_ls_extinction_method none
_refine_ls_goodness_of_fit_ref 1.018
_refine_ls_hydrogen_treatment constr
_refine_ls_matrix_type full
_refine_ls_number_parameters 569
_refine_ls_number_reflns 7245
_refine_ls_number_restraints 0
_refine_ls_restrained_S_all 1.018
_refine_ls_R_factor_all 0.1482
_refine_ls_R_factor_gt 0.0789
_refine_ls_shift/su_max 0.000
_refine_ls_shift/su_mean 0.000
_refine_ls_structure_factor_coef Fsqd
_refine_ls_weighting_details 'calc w=1/[\s^2^(Fo^2^)+(0.0791P)^2^+3.4405P] where P=(Fo^2^+2Fc^2^)/3'
_refine_ls_weighting_scheme calc
_refine_ls_wR_factor_gt 0.1669
_refine_ls_wR_factor_ref 0.1982
_reflns_number_gt 4146
_reflns_number_total 7245
_reflns_threshold_expression >2sigma(I)
_cod_data_source_file b813891e.txt
_cod_data_source_block 1.ACN
_cod_depositor_comments
;
The following automatic conversions were performed:
'_symmetry_cell_setting' value 'Orthorhombic' changed to 'orthorhombic'
according to '/home/saulius/struct/CIF-dictionaries/cif_core.dic'
dictionary named 'cif_core.dic' version 2.4.1 from 2010-06-29.

Automatic conversion script
Id: cif_fix_enum 1527 2010-12-29 10:47:43Z saulius 
;
_cod_original_sg_symbol_H-M Pbca
_cod_database_code 7103462

loop_
_symmetry_equiv_pos_as_xyz
'x, y, z'
'-x+1/2, -y, z+1/2'
'x+1/2, -y+1/2, -z'
'-x, y+1/2, -z+1/2'
'-x, -y, -z'
'x-1/2, y, -z-1/2'
'-x-1/2, y-1/2, z'
'x, -y-1/2, z-1/2'

loop_
_atom_site_label
_atom_site_type_symbol
_atom_site_fract_x
_atom_site_fract_y
_atom_site_fract_z
_atom_site_U_iso_or_equiv
_atom_site_adp_type
_atom_site_occupancy
_atom_site_symmetry_multiplicity
_atom_site_calc_flag
_atom_site_refinement_flags
_atom_site_disorder_assembly
_atom_site_disorder_group
O3 O 0.00805(10) 1.5789(2) 0.62571(10) 0.0215(7) Uani 1 1 d . . .
O4 O -0.02812(10) 1.5288(2) 0.71933(10) 0.0240(7) Uani 1 1 d . . .
O1 O -0.13358(10) 1.3831(2) 0.55309(10) 0.0242(7) Uani 1 1 d . . .
O5 O -0.10987(10) 1.3773(2) 0.72909(10) 0.0256(7) Uani 1 1 d . . .
O6 O -0.17129(10) 1.3325(2) 0.64828(10) 0.0233(7) Uani 1 1 d . . .
O2 O -0.04496(10) 1.5134(2) 0.54367(9) 0.0241(7) Uani 1 1 d . . .
C25 C -0.03008(17) 1.8755(4) 0.65348(16) 0.0305(11) Uani 1 1 d . . .
H25 H -0.0589 1.9184 0.6644 0.037 Uiso 1 1 calc R . .
C42 C -0.16967(16) 1.2149(4) 0.64115(15) 0.0227(10) Uani 1 1 d . . .
C32 C 0.10630(16) 1.5232(4) 0.75406(15) 0.0264(10) Uani 1 1 d . . .
H32 H 0.1313 1.5731 0.7679 0.032 Uiso 1 1 calc R . .
C1 C -0.11024(15) 1.4269(4) 0.59502(14) 0.0202(10) Uani 1 1 d . . .
C29 C 0.03398(16) 1.3767(4) 0.71175(15) 0.0243(10) Uani 1 1 d . . .
H29 H 0.0091 1.3278 0.6971 0.029 Uiso 1 1 calc R . .
C44 C -0.13288(16) 1.0433(4) 0.60942(15) 0.0279(11) Uani 1 1 d . . .
H44 H -0.1067 1.0049 0.5915 0.033 Uiso 1 1 calc R . .
C45 C -0.17363(16) 0.9807(4) 0.62893(15) 0.0247(10) Uani 1 1 d . . .
N4 N 0.20828(14) 1.3291(3) 0.76439(13) 0.0308(9) Uani 1 1 d . . .
C3 C -0.03786(14) 1.5219(3) 0.63115(15) 0.0197(10) Uani 1 1 d . . .
C26 C -0.03371(16) 1.7583(4) 0.64846(15) 0.0247(10) Uani 1 1 d . . .
H26 H -0.0651 1.7203 0.6554 0.030 Uiso 1 1 calc R . .
C15 C -0.07415(15) 1.5279(4) 0.46135(15) 0.0228(10) Uani 1 1 d . . .
H15 H -0.0540 1.4626 0.4535 0.027 Uiso 1 1 calc R . .
C30 C 0.08326(16) 1.3380(4) 0.72038(15) 0.0266(10) Uani 1 1 d . . .
H30 H 0.0926 1.2621 0.7114 0.032 Uiso 1 1 calc R . .
C9 C -0.24232(16) 1.4222(4) 0.47226(16) 0.0291(11) Uani 1 1 d . . .
H9 H -0.2557 1.3883 0.4430 0.035 Uiso 1 1 calc R . .
C47 C -0.21087(15) 1.1547(4) 0.66058(15) 0.0222(10) Uani 1 1 d . . .
H47 H -0.2375 1.1937 0.6777 0.027 Uiso 1 1 calc R . .
C14 C -0.07554(15) 1.5697(4) 0.50915(15) 0.0201(10) Uani 1 1 d . . .
C46 C -0.21263(16) 1.0373(4) 0.65462(15) 0.0245(10) Uani 1 1 d . . .
H46 H -0.2404 0.9948 0.6680 0.029 Uiso 1 1 calc R . .
C4 C -0.05453(15) 1.4894(4) 0.67812(14) 0.0211(10) Uani 1 1 d . . .
C33 C 0.05668(16) 1.5617(4) 0.74539(15) 0.0258(10) Uani 1 1 d . . .
H33 H 0.0471 1.6380 0.7536 0.031 Uiso 1 1 calc R . .
C8 C -0.19814(16) 1.3800(4) 0.49296(15) 0.0265(11) Uani 1 1 d . . .
H8 H -0.1808 1.3174 0.4780 0.032 Uiso 1 1 calc R . .
C6 C -0.12637(15) 1.3946(3) 0.64149(15) 0.0198(10) Uani 1 1 d . . .
C2 C -0.06565(15) 1.4897(3) 0.58960(14) 0.0200(10) Uani 1 1 d . . .
C31 C 0.11894(16) 1.4097(4) 0.74209(15) 0.0236(10) Uani 1 1 d . . .
C5 C -0.09812(16) 1.4243(4) 0.68341(15) 0.0220(10) Uani 1 1 d . . .
N5 N -0.31299(16) 1.5708(4) 0.85725(14) 0.0396(10) Uani 1 1 d . . .
C24 C 0.01547(18) 1.9310(4) 0.64268(16) 0.0307(11) Uani 1 1 d . . .
C21 C 0.00839(15) 1.6964(4) 0.63339(14) 0.0209(10) Uani 1 1 d . . .
C12 C -0.20362(16) 1.5205(4) 0.55788(15) 0.0263(10) Uani 1 1 d . . .
H12 H -0.1902 1.5535 0.5873 0.032 Uiso 1 1 calc R . .
C34 C 0.16934(17) 1.3662(4) 0.75344(16) 0.0243(10) Uani 1 1 d . . .
C40 C -0.17295(15) 1.5271(4) 0.74506(15) 0.0247(10) Uani 1 1 d . . .
H40 H -0.1600 1.5735 0.7190 0.030 Uiso 1 1 calc R . .
C16 C -0.10242(16) 1.5822(4) 0.42521(15) 0.0274(11) Uani 1 1 d . . .
H16 H -0.1016 1.5549 0.3921 0.033 Uiso 1 1 calc R . .
C35 C -0.15141(16) 1.4209(4) 0.75530(15) 0.0233(10) Uani 1 1 d . . .
C48 C -0.17473(17) 0.8585(5) 0.62257(17) 0.0331(12) Uani 1 1 d . . .
N2 N -0.18804(16) 1.7733(4) 0.37000(16) 0.0461(12) Uani 1 1 d . . .
C7 C -0.17918(15) 1.4291(4) 0.53571(15) 0.0219(10) Uani 1 1 d . . .
N6 N -0.17357(17) 0.7608(4) 0.61867(16) 0.0489(12) Uani 1 1 d . . .
C39 C -0.21374(16) 1.5636(4) 0.77365(15) 0.0255(10) Uani 1 1 d . . .
H39 H -0.2289 1.6362 0.7672 0.031 Uiso 1 1 calc R . .
C28 C 0.02171(15) 1.4876(4) 0.72480(14) 0.0215(10) Uani 1 1 d . . .
C38 C -0.23277(16) 1.4966(4) 0.81128(15) 0.0259(11) Uani 1 1 d . . .
C22 C 0.05479(16) 1.7500(4) 0.62387(16) 0.0288(11) Uani 1 1 d . . .
H22 H 0.0838 1.7062 0.6142 0.035 Uiso 1 1 calc R . .
C37 C -0.21022(16) 1.3900(4) 0.82180(15) 0.0283(11) Uani 1 1 d . . .
H37 H -0.2228 1.3439 0.8481 0.034 Uiso 1 1 calc R . .
C41 C -0.27686(18) 1.5359(4) 0.83805(16) 0.0327(12) Uani 1 1 d . . .
C43 C -0.13031(16) 1.1604(4) 0.61590(15) 0.0249(10) Uani 1 1 d . . .
H43 H -0.1021 1.2029 0.6033 0.030 Uiso 1 1 calc R . .
C19 C -0.10387(16) 1.6645(4) 0.52153(16) 0.0280(11) Uani 1 1 d . . .
H19 H -0.1038 1.6926 0.5546 0.034 Uiso 1 1 calc R . .
C18 C -0.13253(17) 1.7186(4) 0.48525(16) 0.0320(11) Uani 1 1 d . . .
H18 H -0.1525 1.7842 0.4933 0.038 Uiso 1 1 calc R . .
C17 C -0.13205(16) 1.6767(4) 0.43728(15) 0.0280(11) Uani 1 1 d . . .
C36 C -0.16906(16) 1.3527(4) 0.79311(15) 0.0266(11) Uani 1 1 d . . .
H36 H -0.1534 1.2808 0.7997 0.032 Uiso 1 1 calc R . .
C27 C 0.0173(2) 2.0555(5) 0.64387(18) 0.0413(13) Uani 1 1 d . . .
C11 C -0.24794(16) 1.5634(4) 0.53667(15) 0.0282(11) Uani 1 1 d . . .
H11 H -0.2650 1.6267 0.5515 0.034 Uiso 1 1 calc R . .
N3 N 0.0166(2) 2.1528(4) 0.64421(17) 0.0612(14) Uani 1 1 d . . .
C10 C -0.26758(16) 1.5144(4) 0.49392(15) 0.0260(11) Uani 1 1 d . . .
C20 C -0.16274(18) 1.7320(4) 0.39954(17) 0.0335(12) Uani 1 1 d . . .
C23 C 0.05837(18) 1.8679(4) 0.62861(16) 0.0347(12) Uani 1 1 d . . .
H23 H 0.0900 1.9056 0.6223 0.042 Uiso 1 1 calc R . .
C13 C -0.31370(19) 1.5607(4) 0.47282(17) 0.0386(13) Uani 1 1 d . . .
N1 N -0.35007(17) 1.5991(4) 0.45599(18) 0.0603(14) Uani 1 1 d . . .
C50 C 0.0252(2) 0.8010(5) 0.4862(2) 0.0579(17) Uani 1 1 d . . .
H50A H 0.0124 0.7815 0.4531 0.087 Uiso 1 1 calc R . .
H50B H 0.0333 0.7305 0.5044 0.087 Uiso 1 1 calc R . .
H50C H 0.0562 0.8480 0.4831 0.087 Uiso 1 1 calc R . .
C49 C -0.0133(3) 0.8642(6) 0.5126(2) 0.0702(19) Uani 1 1 d . . .
N7 N -0.0451(2) 0.9184(6) 0.5337(2) 0.0905(19) Uani 1 1 d . . .

loop_
_atom_site_aniso_label
_atom_site_aniso_U_11
_atom_site_aniso_U_22
_atom_site_aniso_U_33
_atom_site_aniso_U_23
_atom_site_aniso_U_13
_atom_site_aniso_U_12
O3 0.0182(15) 0.0209(17) 0.0254(17) -0.0030(13) 0.0000(12) -0.0001(13)
O4 0.0233(16) 0.0303(19) 0.0184(16) -0.0056(13) -0.0031(12) 0.0017(14)
O1 0.0224(16) 0.0267(18) 0.0236(17) -0.0069(13) -0.0048(13) 0.0027(13)
O5 0.0274(17) 0.0267(18) 0.0227(17) 0.0071(13) 0.0033(13) 0.0047(14)
O6 0.0201(15) 0.0197(17) 0.0303(17) -0.0012(13) 0.0029(13) -0.0003(13)
O2 0.0189(15) 0.0348(19) 0.0186(16) 0.0007(13) 0.0008(12) 0.0030(14)
C25 0.032(3) 0.026(3) 0.034(3) -0.004(2) 0.002(2) 0.002(2)
C42 0.024(2) 0.022(3) 0.022(2) -0.0019(19) -0.0049(19) -0.002(2)
C32 0.024(2) 0.026(3) 0.030(3) 0.000(2) -0.0028(19) 0.000(2)
C1 0.022(2) 0.021(2) 0.018(2) -0.0038(18) -0.0035(18) 0.0030(19)
C29 0.025(2) 0.022(3) 0.025(3) -0.004(2) -0.0049(19) -0.004(2)
C44 0.024(2) 0.028(3) 0.032(3) -0.002(2) 0.006(2) 0.003(2)
C45 0.028(2) 0.020(3) 0.025(2) -0.005(2) 0.0002(19) 0.005(2)
N4 0.029(2) 0.029(2) 0.034(2) -0.0032(18) -0.0011(18) 0.0061(19)
C3 0.013(2) 0.022(2) 0.024(2) -0.0017(19) -0.0008(17) 0.0011(19)
C26 0.019(2) 0.028(3) 0.028(3) -0.002(2) 0.0003(19) -0.002(2)
C15 0.018(2) 0.028(3) 0.023(2) -0.007(2) 0.0013(18) 0.003(2)
C30 0.030(3) 0.021(3) 0.029(3) -0.002(2) -0.004(2) 0.002(2)
C9 0.026(3) 0.039(3) 0.022(2) -0.006(2) -0.005(2) -0.008(2)
C47 0.018(2) 0.022(3) 0.026(2) 0.0003(19) -0.0012(19) 0.0047(19)
C14 0.018(2) 0.021(2) 0.022(2) 0.0015(19) -0.0010(18) -0.0027(19)
C46 0.019(2) 0.029(3) 0.025(2) 0.002(2) -0.0025(19) -0.004(2)
C4 0.020(2) 0.021(3) 0.022(2) -0.0007(19) -0.0022(18) 0.004(2)
C33 0.029(3) 0.025(3) 0.023(2) 0.000(2) -0.003(2) 0.002(2)
C8 0.024(2) 0.031(3) 0.024(3) -0.005(2) 0.001(2) -0.001(2)
C6 0.015(2) 0.018(2) 0.027(3) 0.0008(19) 0.0007(18) 0.0041(19)
C2 0.021(2) 0.021(2) 0.019(2) 0.0000(19) 0.0017(18) 0.0053(19)
C31 0.024(2) 0.024(3) 0.022(2) 0.0024(19) 0.0023(19) -0.001(2)
C5 0.025(2) 0.021(3) 0.020(2) 0.0029(19) 0.0031(19) 0.007(2)
N5 0.034(2) 0.047(3) 0.037(2) 0.001(2) 0.002(2) 0.000(2)
C24 0.042(3) 0.026(3) 0.024(3) -0.006(2) 0.002(2) -0.003(2)
C21 0.022(2) 0.028(3) 0.012(2) -0.0082(19) 0.0016(17) -0.002(2)
C12 0.025(2) 0.032(3) 0.021(2) -0.003(2) -0.0050(19) -0.002(2)
C34 0.027(3) 0.019(2) 0.027(3) -0.001(2) 0.002(2) 0.000(2)
C40 0.024(2) 0.028(3) 0.022(2) 0.002(2) -0.0003(19) -0.007(2)
C16 0.026(2) 0.037(3) 0.020(2) -0.002(2) 0.0030(19) -0.001(2)
C35 0.024(2) 0.026(3) 0.020(2) -0.004(2) -0.0031(19) -0.002(2)
C48 0.029(3) 0.036(3) 0.035(3) -0.010(2) 0.013(2) -0.005(2)
N2 0.047(3) 0.050(3) 0.041(3) 0.009(2) -0.005(2) 0.016(2)
C7 0.016(2) 0.028(3) 0.022(2) -0.001(2) 0.0004(18) -0.0051(19)
N6 0.053(3) 0.032(3) 0.062(3) -0.012(2) 0.029(2) -0.011(2)
C39 0.030(3) 0.022(3) 0.025(2) -0.003(2) -0.005(2) -0.004(2)
C28 0.018(2) 0.030(3) 0.016(2) 0.0039(19) -0.0010(17) 0.003(2)
C38 0.027(2) 0.030(3) 0.021(2) -0.004(2) -0.0007(19) -0.002(2)
C22 0.024(2) 0.032(3) 0.030(3) -0.009(2) 0.002(2) -0.003(2)
C37 0.031(3) 0.032(3) 0.022(2) 0.007(2) -0.002(2) -0.004(2)
C41 0.032(3) 0.038(3) 0.028(3) 0.001(2) 0.002(2) -0.007(2)
C43 0.023(2) 0.019(3) 0.033(3) 0.001(2) 0.006(2) -0.002(2)
C19 0.030(3) 0.032(3) 0.021(3) -0.002(2) 0.001(2) 0.000(2)
C18 0.038(3) 0.023(3) 0.035(3) -0.002(2) 0.002(2) 0.010(2)
C17 0.024(2) 0.038(3) 0.023(3) 0.004(2) -0.0016(19) 0.008(2)
C36 0.030(3) 0.024(3) 0.026(3) 0.008(2) -0.001(2) 0.001(2)
C27 0.055(4) 0.033(3) 0.036(3) -0.007(2) 0.006(2) -0.005(3)
C11 0.027(2) 0.032(3) 0.026(3) 0.000(2) 0.000(2) 0.004(2)
N3 0.099(4) 0.027(3) 0.057(3) -0.012(2) 0.013(3) -0.010(3)
C10 0.023(2) 0.027(3) 0.028(3) 0.004(2) -0.0054(19) -0.004(2)
C20 0.032(3) 0.042(3) 0.027(3) -0.003(2) 0.003(2) 0.007(2)
C23 0.036(3) 0.043(3) 0.025(3) -0.004(2) 0.005(2) -0.018(2)
C13 0.032(3) 0.045(3) 0.039(3) -0.005(2) -0.011(2) 0.003(3)
N1 0.044(3) 0.065(4) 0.071(3) -0.008(3) -0.034(3) 0.007(3)
C50 0.047(4) 0.075(5) 0.052(4) -0.001(3) 0.018(3) 0.014(3)
C49 0.080(5) 0.066(5) 0.065(5) 0.001(4) 0.008(4) -0.005(4)
N7 0.078(4) 0.109(5) 0.085(4) -0.021(4) 0.020(3) -0.001(4)

loop_
_atom_type_symbol
_atom_type_description
_atom_type_scat_dispersion_real
_atom_type_scat_dispersion_imag
_atom_type_scat_source
C C 0.0033 0.0016 'International Tables Vol C Tables 4.2.6.8 and 6.1.1.4'
H H 0.0000 0.0000 'International Tables Vol C Tables 4.2.6.8 and 6.1.1.4'
N N 0.0061 0.0033 'International Tables Vol C Tables 4.2.6.8 and 6.1.1.4'
O O 0.0106 0.0060 'International Tables Vol C Tables 4.2.6.8 and 6.1.1.4'

loop_
_geom_angle_atom_site_label_1
_geom_angle_atom_site_label_2
_geom_angle_atom_site_label_3
_geom_angle
_geom_angle_site_symmetry_1
_geom_angle_site_symmetry_3
_geom_angle_publ_flag
C3 O3 C21 117.8(3) . . ?
C4 O4 C28 115.7(3) . . ?
C1 O1 C7 120.8(3) . . ?
C5 O5 C35 118.8(3) . . ?
C42 O6 C6 118.1(3) . . ?
C2 O2 C14 118.1(3) . . ?
C26 C25 C24 120.2(4) . . ?
C26 C25 H25 119.9 . . ?
C24 C25 H25 119.9 . . ?
O6 C42 C43 123.0(4) . . ?
O6 C42 C47 115.1(4) . . ?
C43 C42 C47 121.8(4) . . ?
C33 C32 C31 119.0(4) . . ?
C33 C32 H32 120.5 . . ?
C31 C32 H32 120.5 . . ?
C6 C1 C2 119.9(4) . . ?
C6 C1 O1 120.7(4) . . ?
C2 C1 O1 118.6(3) . . ?
C28 C29 C30 118.6(4) . . ?
C28 C29 H29 120.7 . . ?
C30 C29 H29 120.7 . . ?
C43 C44 C45 120.5(4) . . ?
C43 C44 H44 119.7 . . ?
C45 C44 H44 119.7 . . ?
C44 C45 C46 119.7(4) . . ?
C44 C45 C48 119.4(4) . . ?
C46 C45 C48 120.9(4) . . ?
O3 C3 C2 119.9(3) . . ?
O3 C3 C4 120.0(3) . . ?
C2 C3 C4 119.9(4) . . ?
C21 C26 C25 119.6(4) . . ?
C21 C26 H26 120.2 . . ?
C25 C26 H26 120.2 . . ?
C16 C15 C14 119.1(4) . . ?
C16 C15 H15 120.5 . . ?
C14 C15 H15 120.5 . . ?
C31 C30 C29 120.1(4) . . ?
C31 C30 H30 120.0 . . ?
C29 C30 H30 120.0 . . ?
C8 C9 C10 120.3(4) . . ?
C8 C9 H9 119.8 . . ?
C10 C9 H9 119.8 . . ?
C46 C47 C42 119.0(4) . . ?
C46 C47 H47 120.5 . . ?
C42 C47 H47 120.5 . . ?
C19 C14 C15 121.8(4) . . ?
C19 C14 O2 121.8(4) . . ?
C15 C14 O2 116.4(4) . . ?
C47 C46 C45 120.2(4) . . ?
C47 C46 H46 119.9 . . ?
C45 C46 H46 119.9 . . ?
C5 C4 O4 120.7(4) . . ?
C5 C4 C3 120.2(4) . . ?
O4 C4 C3 119.0(4) . . ?
C28 C33 C32 118.9(4) . . ?
C28 C33 H33 120.6 . . ?
C32 C33 H33 120.6 . . ?
C9 C8 C7 119.5(4) . . ?
C9 C8 H8 120.2 . . ?
C7 C8 H8 120.2 . . ?
C1 C6 O6 121.4(4) . . ?
C1 C6 C5 120.7(4) . . ?
O6 C6 C5 117.9(3) . . ?
O2 C2 C1 122.0(3) . . ?
O2 C2 C3 117.9(4) . . ?
C1 C2 C3 119.8(4) . . ?
C30 C31 C32 120.7(4) . . ?
C30 C31 C34 119.5(4) . . ?
C32 C31 C34 119.8(4) . . ?
C4 C5 O5 119.6(4) . . ?
C4 C5 C6 119.4(4) . . ?
O5 C5 C6 120.5(4) . . ?
C25 C24 C23 120.0(4) . . ?
C25 C24 C27 119.4(4) . . ?
C23 C24 C27 120.5(5) . . ?
C26 C21 O3 123.9(4) . . ?
C26 C21 C22 121.1(4) . . ?
O3 C21 C22 115.0(4) . . ?
C7 C12 C11 119.1(4) . . ?
C7 C12 H12 120.5 . . ?
C11 C12 H12 120.5 . . ?
N4 C34 C31 176.7(5) . . ?
C39 C40 C35 118.4(4) . . ?
C39 C40 H40 120.8 . . ?
C35 C40 H40 120.8 . . ?
C15 C16 C17 119.9(4) . . ?
C15 C16 H16 120.1 . . ?
C17 C16 H16 120.1 . . ?
C36 C35 C40 121.9(4) . . ?
C36 C35 O5 115.4(4) . . ?
C40 C35 O5 122.7(4) . . ?
N6 C48 C45 176.9(6) . . ?
C12 C7 C8 121.2(4) . . ?
C12 C7 O1 123.3(4) . . ?
C8 C7 O1 115.5(4) . . ?
C38 C39 C40 121.0(4) . . ?
C38 C39 H39 119.5 . . ?
C40 C39 H39 119.5 . . ?
C33 C28 C29 122.6(4) . . ?
C33 C28 O4 116.4(4) . . ?
C29 C28 O4 120.9(4) . . ?
C39 C38 C37 120.1(4) . . ?
C39 C38 C41 118.7(4) . . ?
C37 C38 C41 121.1(4) . . ?
C23 C22 C21 119.3(4) . . ?
C23 C22 H22 120.3 . . ?
C21 C22 H22 120.3 . . ?
C36 C37 C38 119.1(4) . . ?
C36 C37 H37 120.4 . . ?
C38 C37 H37 120.4 . . ?
N5 C41 C38 176.2(5) . . ?
C44 C43 C42 118.7(4) . . ?
C44 C43 H43 120.6 . . ?
C42 C43 H43 120.6 . . ?
C14 C19 C18 119.1(4) . . ?
C14 C19 H19 120.5 . . ?
C18 C19 H19 120.5 . . ?
C17 C18 C19 119.7(4) . . ?
C17 C18 H18 120.1 . . ?
C19 C18 H18 120.1 . . ?
C18 C17 C16 120.4(4) . . ?
C18 C17 C20 119.8(4) . . ?
C16 C17 C20 119.8(4) . . ?
C35 C36 C37 119.4(4) . . ?
C35 C36 H36 120.3 . . ?
C37 C36 H36 120.3 . . ?
N3 C27 C24 177.0(6) . . ?
C12 C11 C10 120.3(4) . . ?
C12 C11 H11 119.8 . . ?
C10 C11 H11 119.8 . . ?
C11 C10 C9 119.6(4) . . ?
C11 C10 C13 119.1(4) . . ?
C9 C10 C13 121.4(4) . . ?
N2 C20 C17 178.0(5) . . ?
C22 C23 C24 119.7(4) . . ?
C22 C23 H23 120.1 . . ?
C24 C23 H23 120.1 . . ?
N1 C13 C10 179.0(6) . . ?
C49 C50 H50A 109.5 . . ?
C49 C50 H50B 109.5 . . ?
H50A C50 H50B 109.5 . . ?
C49 C50 H50C 109.5 . . ?
H50A C50 H50C 109.5 . . ?
H50B C50 H50C 109.5 . . ?
N7 C49 C50 178.6(8) . . ?

loop_
_geom_bond_atom_site_label_1
_geom_bond_atom_site_label_2
_geom_bond_distance
_geom_bond_site_symmetry_2
_geom_bond_publ_flag
O3 C3 1.378(5) . ?
O3 C21 1.386(5) . ?
O4 C4 1.387(5) . ?
O4 C28 1.394(5) . ?
O1 C1 1.383(4) . ?
O1 C7 1.387(5) . ?
O5 C5 1.384(5) . ?
O5 C35 1.391(5) . ?
O6 C42 1.386(5) . ?
O6 C6 1.390(5) . ?
O2 C2 1.381(4) . ?
O2 C14 1.392(5) . ?
C25 C26 1.377(6) . ?
C25 C24 1.385(6) . ?
C25 H25 0.9500 . ?
C42 C43 1.387(6) . ?
C42 C47 1.388(6) . ?
C32 C33 1.391(6) . ?
C32 C31 1.402(6) . ?
C32 H32 0.9500 . ?
C1 C6 1.376(5) . ?
C1 C2 1.383(6) . ?
C29 C28 1.378(6) . ?
C29 C30 1.383(6) . ?
C29 H29 0.9500 . ?
C44 C43 1.379(6) . ?
C44 C45 1.393(6) . ?
C44 H44 0.9500 . ?
C45 C46 1.398(6) . ?
C45 C48 1.435(7) . ?
N4 C34 1.144(5) . ?
C3 C2 1.388(5) . ?
C3 C4 1.393(5) . ?
C26 C21 1.376(6) . ?
C26 H26 0.9500 . ?
C15 C16 1.377(6) . ?
C15 C14 1.380(5) . ?
C15 H15 0.9500 . ?
C30 C31 1.382(6) . ?
C30 H30 0.9500 . ?
C9 C8 1.373(6) . ?
C9 C10 1.390(6) . ?
C9 H9 0.9500 . ?
C47 C46 1.379(6) . ?
C47 H47 0.9500 . ?
C14 C19 1.371(6) . ?
C46 H46 0.9500 . ?
C4 C5 1.375(6) . ?
C33 C28 1.375(6) . ?
C33 H33 0.9500 . ?
C8 C7 1.380(6) . ?
C8 H8 0.9500 . ?
C6 C5 1.394(6) . ?
C31 C34 1.443(6) . ?
N5 C41 1.150(6) . ?
C24 C23 1.393(6) . ?
C24 C27 1.453(7) . ?
C21 C22 1.387(6) . ?
C12 C7 1.379(6) . ?
C12 C11 1.384(6) . ?
C12 H12 0.9500 . ?
C40 C39 1.382(6) . ?
C40 C35 1.388(6) . ?
C40 H40 0.9500 . ?
C16 C17 1.385(6) . ?
C16 H16 0.9500 . ?
C35 C36 1.374(6) . ?
C48 N6 1.144(6) . ?
N2 C20 1.142(5) . ?
C39 C38 1.375(6) . ?
C39 H39 0.9500 . ?
C38 C37 1.405(6) . ?
C38 C41 1.434(6) . ?
C22 C23 1.384(6) . ?
C22 H22 0.9500 . ?
C37 C36 1.394(6) . ?
C37 H37 0.9500 . ?
C43 H43 0.9500 . ?
C19 C18 1.385(6) . ?
C19 H19 0.9500 . ?
C18 C17 1.384(6) . ?
C18 H18 0.9500 . ?
C17 C20 1.448(6) . ?
C36 H36 0.9500 . ?
C27 N3 1.134(6) . ?
C11 C10 1.386(6) . ?
C11 H11 0.9500 . ?
C10 C13 1.437(6) . ?
C23 H23 0.9500 . ?
C13 N1 1.144(6) . ?
C50 C49 1.435(8) . ?
C50 H50A 0.9800 . ?
C50 H50B 0.9800 . ?
C50 H50C 0.9800 . ?
C49 N7 1.188(8) . ?

loop_
_cod_related_entry_id
_cod_related_entry_database
_cod_related_entry_code
1 ChemSpider 30653069
